data_1558415
loop_
_publ_author_name
'Gini, Andrea'
'Paraja, Miguel'
'Galm\'es, Bartomeu'
'Besnard, Celine'
'Poblador-Bahamonde, Amalia I.'
'Sakai, Naomi'
'Frontera, Antonio'
'Matile, Stefan'

_publ_section_title
;
 Pnictogen-bonding catalysis: brevetoxin-type polyether cyclizations
;
_journal_name_full 'Chemical Science'
_journal_paper_doi 10.1039/D0SC02551H
_journal_year 2020
_chemical_formula_moiety 'C24 H8 F12 Sn'
_chemical_formula_sum 'C24 H8 F12 Sn'
_chemical_formula_weight 642.99
_space_group_crystal_system tetragonal
_space_group_IT_number 142
_space_group_name_Hall '-I 4bd 2c'
_space_group_name_H-M_alt 'I 41/a c d :2'
_atom_sites_solution_hydrogens geom
_atom_sites_solution_primary iterative
_audit_creation_date 2020-02-24
_audit_creation_method
;
Olex2 1.3
(compiled Nov 21 2019 18:26:39 for OlexSys, GUI svn.r6003)
;
_audit_update_record
;
2020-04-26 deposited with the CCDC.	2020-06-17 downloaded from the CCDC.
;
_cell_angle_alpha 90
_cell_angle_beta 90
_cell_angle_gamma 90
_cell_formula_units_Z 8
_cell_length_a 13.3697(3)
_cell_length_b 13.3697(3)
_cell_length_c 23.8975(8)
_cell_measurement_reflns_used 6040
_cell_measurement_temperature 99.99(13)
_cell_measurement_theta_max 32.9460
_cell_measurement_theta_min 3.0330
_cell_volume 4271.7(2)
_computing_cell_refinement 'CrysAlisPro 1.171.41.53a (Rigaku OD, 2020)'
_computing_data_collection 'CrysAlisPro 1.171.41.53a (Rigaku OD, 2020)'
_computing_data_reduction 'CrysAlisPro 1.171.41.53a (Rigaku OD, 2020)'
_computing_molecular_graphics 'Olex2 1.3 (Dolomanov et al., 2009)'
_computing_publication_material 'Olex2 1.3 (Dolomanov et al., 2009)'
_computing_structure_refinement 'SHELXL 2018/3 (Sheldrick, 2015)'
_computing_structure_solution 'olex2.solve 1.3 (Bourhis et al., 2015)'
_diffrn_ambient_environment N~2~
_diffrn_ambient_temperature 99.99(13)
_diffrn_detector 'Hybrid Pixel Array Detector'
_diffrn_detector_area_resol_mean 10.0000
_diffrn_detector_type HyPix-Arc
_diffrn_measured_fraction_theta_full 1.000
_diffrn_measured_fraction_theta_max 0.917
_diffrn_measurement_details
;
List of Runs (angles in degrees, time in seconds):

  # Type    Start    End  Width  t~exp~   \w     \q     \k     \f   Frames
#--------------------------------------------------------------------------
  1  \w    -18.00   9.00   0.50   14.00    --    0.03 -99.00 -60.00   54
  2  \w    -22.00  18.00   0.50   14.00    --    0.03 -99.00  60.00   80
  3  \w     17.00  42.00   0.50   14.00    --    0.03  77.00  90.00   50
;
_diffrn_measurement_device 'four-circle diffractometer'
_diffrn_measurement_device_type 'XtaLAB Synergy, Dualflex, HyPix-Arc'
_diffrn_measurement_method '\w scans'
_diffrn_orient_matrix_type 'CrysAlisPro convention (1999,Acta A55,543-557)'
_diffrn_orient_matrix_UB_11 0.0494524000
_diffrn_orient_matrix_UB_12 0.0015564000
_diffrn_orient_matrix_UB_13 0.0106929000
_diffrn_orient_matrix_UB_21 0.0089374000
_diffrn_orient_matrix_UB_22 0.0449684000
_diffrn_orient_matrix_UB_23 -0.0149436000
_diffrn_orient_matrix_UB_31 -0.0170230000
_diffrn_orient_matrix_UB_32 0.0281712000
_diffrn_orient_matrix_UB_33 0.0232794000
_diffrn_radiation_monochromator mirror
_diffrn_radiation_probe x-ray
_diffrn_radiation_type 'Mo K\a'
_diffrn_radiation_wavelength 0.71073
_diffrn_reflns_av_R_equivalents 0.0311
_diffrn_reflns_av_unetI/netI 0.0240
_diffrn_reflns_Laue_measured_fraction_full 1.000
_diffrn_reflns_Laue_measured_fraction_max 0.917
_diffrn_reflns_limit_h_max 18
_diffrn_reflns_limit_h_min -15
_diffrn_reflns_limit_k_max 17
_diffrn_reflns_limit_k_min -20
_diffrn_reflns_limit_l_max 29
_diffrn_reflns_limit_l_min -34
_diffrn_reflns_number 8499
_diffrn_reflns_point_group_measured_fraction_full 1.000
_diffrn_reflns_point_group_measured_fraction_max 0.917
_diffrn_reflns_theta_full 25.242
_diffrn_reflns_theta_max 33.245
_diffrn_reflns_theta_min 2.747
_diffrn_source 'micro-focus sealed X-ray tube'
_diffrn_source_type 'PhotonJet (Mo) X-ray Source'
_exptl_absorpt_coefficient_mu 1.313
_exptl_absorpt_correction_T_max 0.840
_exptl_absorpt_correction_T_min 0.602
_exptl_absorpt_correction_type analytical
_exptl_absorpt_process_details
;
CrysAlisPro 1.171.41.53a (Rigaku Oxford Diffraction, 2020)
Analytical numeric absorption correction using a multifaceted crystal
			model based on expressions derived by R.C. Clark & J.S. Reid.
(Clark, R. C. & Reid, J. S. (1995). Acta Cryst. A51, 887-897)
Empirical absorption correction using spherical harmonics,
 implemented in SCALE3 ABSPACK scaling algorithm.
;
_exptl_crystal_colour colourless
_exptl_crystal_colour_primary colourless
_exptl_crystal_density_diffrn 2.000
_exptl_crystal_description prism
_exptl_crystal_F_000 2480
_exptl_crystal_size_max 0.467
_exptl_crystal_size_mid 0.168
_exptl_crystal_size_min 0.129
_refine_diff_density_max 1.083
_refine_diff_density_min -0.926
_refine_diff_density_rms 0.093
_refine_ls_extinction_method none
_refine_ls_goodness_of_fit_ref 1.109
_refine_ls_hydrogen_treatment constr
_refine_ls_matrix_type full
_refine_ls_number_parameters 84
_refine_ls_number_reflns 1894
_refine_ls_number_restraints 0
_refine_ls_restrained_S_all 1.109
_refine_ls_R_factor_all 0.0275
_refine_ls_R_factor_gt 0.0247
_refine_ls_shift/su_max 0.000
_refine_ls_shift/su_mean 0.000
_refine_ls_structure_factor_coef Fsqd
_refine_ls_weighting_details 'w=1/[\s^2^(Fo^2^)+(0.0386P)^2^+2.9009P] where P=(Fo^2^+2Fc^2^)/3'
_refine_ls_weighting_scheme calc
_refine_ls_wR_factor_gt 0.0713
_refine_ls_wR_factor_ref 0.0731
_reflns_Friedel_coverage 0.000
_reflns_number_gt 1649
_reflns_number_total 1894
_reflns_threshold_expression 'I > 2\s(I)'
_cod_data_source_file d0sc02551h2.cif
_cod_data_source_block catalyst_3
_cod_original_sg_symbol_H-M 'I 41/a c d'
_cod_database_code 1558415
_shelx_shelxl_version_number 2018/3
_chemical_oxdiff_formula 'Sn F12 C24 H8'
_shelx_space_group_comment
;
The symmetry employed for this shelxl refinement is uniquely defined
by the following loop, which should always be used as a source of
symmetry information in preference to the above space-group names.
They are only intended as comments.
;
_reflns_odcompleteness_completeness 99.77
_reflns_odcompleteness_iscentric 1
_reflns_odcompleteness_theta 26.32
_olex2_refinement_description
;
1. Fixed Uiso
 At 1.2 times of:
  All C(H) groups
2.a Aromatic/amide H refined with riding coordinates:
 C2(H2), C6(H6)
;
_olex2_submission_special_instructions 'No special instructions were received'
_oxdiff_exptl_absorpt_empirical_details
;
Empirical correction (ABSPACK) includes:
- Absorption correction using spherical harmonics
- Frame scaling
;
_oxdiff_exptl_absorpt_empirical_full_max 2.640
_oxdiff_exptl_absorpt_empirical_full_min 0.431

loop_
_space_group_symop_operation_xyz
'x, y, z'
'-x+1/2, -y, z+1/2'
'-y+1/4, x+3/4, z+1/4'
'y+1/4, -x+1/4, z+3/4'
'-x+1/2, y, -z'
'x, -y, -z+1/2'
'y+1/4, x+3/4, -z+3/4'
'-y+1/4, -x+1/4, -z+1/4'
'x+1/2, y+1/2, z+1/2'
'-x+1, -y+1/2, z+1'
'-y+3/4, x+5/4, z+3/4'
'y+3/4, -x+3/4, z+5/4'
'-x+1, y+1/2, -z+1/2'
'x+1/2, -y+1/2, -z+1'
'y+3/4, x+5/4, -z+5/4'
'-y+3/4, -x+3/4, -z+3/4'
'-x, -y, -z'
'x-1/2, y, -z-1/2'
'y-1/4, -x-3/4, -z-1/4'
'-y-1/4, x-1/4, -z-3/4'
'x-1/2, -y, z'
'-x, y, z-1/2'
'-y-1/4, -x-3/4, z-3/4'
'y-1/4, x-1/4, z-1/4'
'-x+1/2, -y+1/2, -z+1/2'
'x, y+1/2, -z'
'y+1/4, -x-1/4, -z+1/4'
'-y+1/4, x+1/4, -z-1/4'
'x, -y+1/2, z+1/2'
'-x+1/2, y+1/2, z'
'-y+1/4, -x-1/4, z-1/4'
'y+1/4, x+1/4, z+1/4'

loop_
_atom_site_label
_atom_site_type_symbol
_atom_site_fract_x
_atom_site_fract_y
_atom_site_fract_z
_atom_site_U_iso_or_equiv
_atom_site_adp_type
_atom_site_occupancy
_atom_site_site_symmetry_order
_atom_site_calc_flag
_atom_site_refinement_flags_posn
_atom_site_refinement_flags_adp
_atom_site_refinement_flags_occupancy
_atom_site_disorder_assembly
_atom_site_disorder_group
Sn1 Sn 1.000000 0.750000 0.625000 0.01001(8) Uani 1 4 d S T P . .
F4 F 0.83439(6) 0.41980(6) 0.46350(4) 0.02084(18) Uani 1 1 d . . . . .
F3 F 0.89920(7) 0.36816(6) 0.56587(4) 0.02249(18) Uani 1 1 d . . . . .
F5 F 0.83330(7) 0.61383(7) 0.43192(3) 0.02427(18) Uani 1 1 d . . . . .
C1 C 0.93735(8) 0.63748(8) 0.57189(4) 0.01213(19) Uani 1 1 d . . . . .
C2 C 0.93637(9) 0.53704(8) 0.58834(4) 0.0140(2) Uani 1 1 d . . . . .
H2 H 0.960088 0.518200 0.624298 0.017 Uiso 1 1 calc R U . . .
C6 C 0.90136(9) 0.66410(9) 0.51889(5) 0.0144(2) Uani 1 1 d . . . . .
H6 H 0.900734 0.732210 0.507566 0.017 Uiso 1 1 calc R U . . .
C5 C 0.86674(9) 0.59045(10) 0.48318(5) 0.0159(2) Uani 1 1 d . . . . .
C3 C 0.90053(9) 0.46550(8) 0.55169(5) 0.0152(2) Uani 1 1 d . . . . .
C4 C 0.86677(9) 0.49098(9) 0.49878(4) 0.0153(2) Uani 1 1 d . . . . .

loop_
_atom_site_aniso_label
_atom_site_aniso_U_11
_atom_site_aniso_U_22
_atom_site_aniso_U_33
_atom_site_aniso_U_23
_atom_site_aniso_U_13
_atom_site_aniso_U_12
Sn1 0.01096(9) 0.01096(9) 0.00809(11) 0.000 0.000 0.000
F4 0.0183(3) 0.0250(4) 0.0192(4) -0.0117(3) 0.0004(3) -0.0040(3)
F3 0.0331(5) 0.0131(4) 0.0213(4) -0.0014(3) 0.0042(3) -0.0041(3)
F5 0.0283(5) 0.0332(5) 0.0113(3) -0.0005(3) -0.0072(3) -0.0006(3)
C1 0.0121(5) 0.0138(5) 0.0105(4) -0.0012(3) 0.0005(3) -0.0006(4)
C2 0.0162(5) 0.0146(5) 0.0111(4) -0.0007(3) 0.0013(4) -0.0008(4)
C6 0.0151(5) 0.0163(5) 0.0117(5) 0.0003(4) -0.0005(4) -0.0005(4)
C5 0.0140(5) 0.0236(6) 0.0100(4) -0.0015(4) -0.0015(4) -0.0002(4)
C3 0.0166(5) 0.0133(5) 0.0157(5) -0.0014(4) 0.0036(4) -0.0015(4)
C4 0.0130(5) 0.0192(5) 0.0136(5) -0.0062(4) 0.0016(3) -0.0027(4)

loop_
_atom_type_symbol
_atom_type_description
_atom_type_scat_dispersion_real
_atom_type_scat_dispersion_imag
_atom_type_scat_source
C C 0.0033 0.0016 'International Tables Vol C Tables 4.2.6.8 and 6.1.1.4'
H H 0.0000 0.0000 'International Tables Vol C Tables 4.2.6.8 and 6.1.1.4'
F F 0.0171 0.0103 'International Tables Vol C Tables 4.2.6.8 and 6.1.1.4'
Sn Sn -0.6537 1.4246 'International Tables Vol C Tables 4.2.6.8 and 6.1.1.4'

loop_
_exptl_crystal_face_index_h
_exptl_crystal_face_index_k
_exptl_crystal_face_index_l
_exptl_crystal_face_perp_dist
1 0 0 0.0819
-1 0 0 0.0859
0 0 -1 0.2614
0 0 1 0.2058
0 -1 0 0.0625
0 1 0 0.0669

loop_
_geom_angle_atom_site_label_1
_geom_angle_atom_site_label_2
_geom_angle_atom_site_label_3
_geom_angle
_geom_angle_site_symmetry_1
_geom_angle_site_symmetry_3
_geom_angle_publ_flag
C1 Sn1 C1 110.61(3) 20_757 10_664 ?
C1 Sn1 C1 110.61(3) 20_757 . ?
C1 Sn1 C1 110.61(3) 27_576 . ?
C1 Sn1 C1 110.61(3) 10_664 27_576 ?
C1 Sn1 C1 107.21(6) 20_757 27_576 ?
C1 Sn1 C1 107.21(6) 10_664 . ?
C2 C1 Sn1 120.79(8) . . ?
C2 C1 C6 119.64(10) . . ?
C6 C1 Sn1 119.50(8) . . ?
C1 C2 H2 120.4 . . ?
C3 C2 C1 119.29(10) . . ?
C3 C2 H2 120.4 . . ?
C1 C6 H6 120.3 . . ?
C5 C6 C1 119.47(11) . . ?
C5 C6 H6 120.3 . . ?
F5 C5 C6 120.61(12) . . ?
F5 C5 C4 118.11(11) . . ?
C4 C5 C6 121.27(11) . . ?
F3 C3 C2 120.95(10) . . ?
F3 C3 C4 117.64(10) . . ?
C2 C3 C4 121.40(10) . . ?
F4 C4 C5 120.86(10) . . ?
F4 C4 C3 120.24(11) . . ?
C5 C4 C3 118.90(10) . . ?

loop_
_geom_bond_atom_site_label_1
_geom_bond_atom_site_label_2
_geom_bond_distance
_geom_bond_site_symmetry_2
_geom_bond_publ_flag
Sn1 C1 2.1390(11) 20_757 ?
Sn1 C1 2.1390(11) 27_576 ?
Sn1 C1 2.1390(11) 10_664 ?
Sn1 C1 2.1390(11) . ?
F4 C4 1.3430(12) . ?
F3 C3 1.3449(14) . ?
F5 C5 1.3410(14) . ?
C1 C2 1.3993(16) . ?
C1 C6 1.4010(15) . ?
C2 H2 0.9500 . ?
C2 C3 1.3826(15) . ?
C6 H6 0.9500 . ?
C6 C5 1.3827(17) . ?
C5 C4 1.3811(18) . ?
C3 C4 1.3851(16) . ?

loop_
_geom_torsion_atom_site_label_1
_geom_torsion_atom_site_label_2
_geom_torsion_atom_site_label_3
_geom_torsion_atom_site_label_4
_geom_torsion
_geom_torsion_site_symmetry_1
_geom_torsion_site_symmetry_2
_geom_torsion_site_symmetry_3
_geom_torsion_site_symmetry_4
_geom_torsion_publ_flag
Sn1 C1 C2 C3 -176.33(8) . . . . ?
Sn1 C1 C6 C5 175.90(9) . . . . ?
F3 C3 C4 F4 -0.16(17) . . . . ?
F3 C3 C4 C5 179.64(11) . . . . ?
F5 C5 C4 F4 0.15(17) . . . . ?
F5 C5 C4 C3 -179.64(11) . . . . ?
C1 C2 C3 F3 179.46(10) . . . . ?
C1 C2 C3 C4 0.84(17) . . . . ?
C1 C6 C5 F5 -179.01(11) . . . . ?
C1 C6 C5 C4 0.12(18) . . . . ?
C2 C1 C6 C5 -0.99(17) . . . . ?
C2 C3 C4 F4 178.51(10) . . . . ?
C2 C3 C4 C5 -1.70(18) . . . . ?
C6 C1 C2 C3 0.52(16) . . . . ?
C6 C5 C4 F4 -179.00(11) . . . . ?
C6 C5 C4 C3 1.21(18) . . . . ?

loop_
_exptl_oxdiff_crystal_face_indexfrac_h
_exptl_oxdiff_crystal_face_indexfrac_k
_exptl_oxdiff_crystal_face_indexfrac_l
_exptl_oxdiff_crystal_face_x
_exptl_oxdiff_crystal_face_y
_exptl_oxdiff_crystal_face_z
0.9996 -0.0001 0.0004 0.0494 0.0089 -0.0170
-0.9996 0.0001 -0.0004 -0.0494 -0.0089 0.0170
-0.0000 -0.0000 -0.9991 -0.0107 0.0149 -0.0233
0.0000 0.0000 0.9991 0.0107 -0.0149 0.0233
-0.0000 -0.9992 0.0000 -0.0016 -0.0449 -0.0281
0.0000 0.9992 -0.0000 0.0016 0.0449 0.0281
